data_1544570
loop_
_publ_author_name
'Ueda, K.'

_publ_section_title
;
 Effect of Al-doping on crystal structure and ionic conductivity of
 apatite-type La9.33+x/3Si6-xAlxO26 solid electrolytes
;
_journal_name_full 'Journal of the Ceramic Society of Japan'
_journal_page_first 74
_journal_page_last 76
_journal_volume 120
_journal_year 2012
_chemical_formula_sum 'La9.33 O26 Si6'
_chemical_name_common La9.33Si6O26
_space_group_IT_number 173
_space_group_name_H-M_alt 'P 63'
_symmetry_space_group_name_Hall 'P 6c'
_symmetry_space_group_name_H-M 'P 63'
_cell_angle_alpha 90
_cell_angle_beta 90
_cell_angle_gamma 120
_cell_formula_units_Z 1
_cell_length_a 9.720(2)
_cell_length_b 9.720(2)
_cell_length_c 7.1859(9)
_cell_volume 587.96(19)
_cod_data_source_file La9.33Si6O26.cif
_cod_data_source_block La9.33Si6O26
_cod_original_formula_sum 'La9.33 Si6 O26'
_cod_database_code 1544570

loop_
_space_group_symop_operation_xyz
'x, y, z'
'-y, x-y, z'
'-x+y, -x, z'
'-x, -y, z+1/2'
'y, -x+y, z+1/2'
'x-y, x, z+1/2'

loop_
_atom_site_label
_atom_site_occupancy
_atom_site_fract_x
_atom_site_fract_y
_atom_site_fract_z
_atom_site_adp_type
_atom_site_U_iso_or_equiv
_atom_site_type_symbol
La1 0.8440 0.333333 0.666667 0.000(9) Uiso 0.012000 La
La2 0.8440 0.333333 0.666667 0.500(9) Uiso 0.012000 La
La3 0.9930 0.0128(2) 0.24300(10) 0.248(9) Uiso 0.007400 La
Si 1.0 0.4030(5) 0.3712(5) 0.250000 Uiso 0.004000 Si
O1 1.0 0.3240(10) 0.4830(10) 0.250(10) Uiso 0.006000 O
O2 1.0 0.5940(10) 0.4750(10) 0.250(10) Uiso 0.006000 O
O3 1.0 0.320(2) 0.246(2) 0.083(9) Uiso 0.006000 O
O4 1.0 0.362(2) 0.267(2) 0.437(9) Uiso 0.006000 O
O5 1.0 0.000000 0.000000 0.240(10) Uiso 0.006000 O
